data_2023161
loop_
_publ_author_name
'Babu, Sainath'
'Fronczek, Frank R.'
'Uppu, Rao M.'
'Claville, Michelle O.'

_publ_section_title
;
 Crystal structures of the isomeric dipeptides l-glycyl-l-me-thio-nine and
 l-me-thionyl-l-glycine.
;
_journal_coeditor_code HB8099
_journal_issue 'Pt 7'
_journal_name_full 'Acta crystallographica. Section E, Crystallographic communications'
_journal_page_first 725
_journal_page_last 728
_journal_paper_doi 10.1107/S2056989024005504
_journal_volume 80
_journal_year 2024
_chemical_absolute_configuration rmad
_chemical_formula_iupac 'C7 H14 N2 O3 S'
_chemical_formula_moiety 'C7 H14 N2 O3 S'
_chemical_formula_sum 'C7 H14 N2 O3 S'
_chemical_formula_weight 206.26
_chemical_name_systematic
;
<i>L</i>-Glycyl-<i>L</i>-methionine
;
_space_group_crystal_system monoclinic
_space_group_IT_number 4
_space_group_name_Hall 'P 2yb'
_space_group_name_H-M_alt 'P 1 21 1'
_atom_sites_solution_hydrogens mixed
_audit_creation_method SHELXL-2018/1
_cell_angle_alpha 90
_cell_angle_beta 91.147(4)
_cell_angle_gamma 90
_cell_formula_units_Z 2
_cell_length_a 6.2517(2)
_cell_length_b 5.4935(2)
_cell_length_c 14.5686(6)
_cell_measurement_reflns_used 5067
_cell_measurement_temperature 90.0(5)
_cell_measurement_theta_max 40.05
_cell_measurement_theta_min 2.80
_cell_volume 500.24(3)
_computing_cell_refinement
;
SAINT (Bruker, 2016)
;
_computing_data_collection
;
APEX2 (Bruker, 2016)
;
_computing_data_reduction
;
SAINT (Bruker, 2016)
;
_computing_molecular_graphics
;
Mercury (Macrae et al., 2020)
;
_computing_publication_material
;
publCIF (Westrip, 2010)
;
_computing_structure_refinement
;
<i>SHELXL2018/1</i> (Sheldrick, 2015)
;
_computing_structure_solution
;
SHELXS97 (Sheldrick, 2008)
;
_diffrn_ambient_temperature 90.0(5)
_diffrn_measured_fraction_theta_full 0.993
_diffrn_measured_fraction_theta_max 0.993
_diffrn_measurement_device_type 'Bruker Kappa APEXII DUO CCD'
_diffrn_measurement_method '\f and \w scans'
_diffrn_radiation_monochromator 'TRIUMPH curved graphite'
_diffrn_radiation_source 'fine-focus sealed tube'
_diffrn_radiation_type MoK\a
_diffrn_radiation_wavelength 0.71073
_diffrn_reflns_av_R_equivalents 0.0257
_diffrn_reflns_av_unetI/netI 0.0415
_diffrn_reflns_limit_h_max 11
_diffrn_reflns_limit_h_min -9
_diffrn_reflns_limit_k_max 9
_diffrn_reflns_limit_k_min -9
_diffrn_reflns_limit_l_max 26
_diffrn_reflns_limit_l_min -26
_diffrn_reflns_number 11393
_diffrn_reflns_theta_full 25.242
_diffrn_reflns_theta_max 40.266
_diffrn_reflns_theta_min 2.797
_exptl_absorpt_coefficient_mu 0.303
_exptl_absorpt_correction_T_max 0.9910
_exptl_absorpt_correction_T_min 0.8356
_exptl_absorpt_correction_type multi-scan
_exptl_absorpt_process_details
;
(SADABS; Krause <i>et al.</i>, 2015)
;
_exptl_crystal_colour colourless
_exptl_crystal_density_diffrn 1.369
_exptl_crystal_description plate
_exptl_crystal_F_000 220
_exptl_crystal_size_max 0.380
_exptl_crystal_size_mid 0.290
_exptl_crystal_size_min 0.030
_refine_diff_density_max 0.532
_refine_diff_density_min -0.303
_refine_ls_abs_structure_details
;
Flack <i>x</i> determined using 2141 quotients
[(<i>I</i>^+^)-(<i>I</i>^-^)]/[(<i>I</i>^+^)+(<i>I</i>^-^)]
Parsons <i>et al.</i> (2013)
;
_refine_ls_abs_structure_Flack 0.02(2)
_refine_ls_extinction_method none
_refine_ls_goodness_of_fit_ref 1.044
_refine_ls_hydrogen_treatment mixed
_refine_ls_matrix_type full
_refine_ls_number_parameters 131
_refine_ls_number_reflns 5922
_refine_ls_number_restraints 1
_refine_ls_restrained_S_all 1.044
_refine_ls_R_factor_all 0.0399
_refine_ls_R_factor_gt 0.0332
_refine_ls_shift/su_max 0.001
_refine_ls_shift/su_mean 0.000
_refine_ls_structure_factor_coef Fsqd
_refine_ls_weighting_details 'w=1/[\s^2^(Fo^2^)+(0.0417P)^2^] where P=(Fo^2^+2Fc^2^)/3'
_refine_ls_weighting_scheme calc
_refine_ls_wR_factor_gt 0.0756
_refine_ls_wR_factor_ref 0.0792
_reflns_number_gt 5356
_reflns_number_total 5922
_reflns_threshold_expression 'I > 2\s(I)'
_cod_data_source_file hb8099.cif
_cod_data_source_block Gly-Met
_cod_depositor_comments 'Adding full bibliography for 2023161--2023162.cif.'
_cod_original_sg_symbol_H-M 'P 21'
_cod_database_code 2023161
_shelx_space_group_comment
;
The symmetry employed for this shelxl refinement is uniquely defined
by the following loop, which should always be used as a source of
symmetry information in preference to the above space-group names.
They are only intended as comments.
;
_shelx_estimated_absorpt_t_min 0.894
_shelx_estimated_absorpt_t_max 0.991

loop_
_space_group_symop_operation_xyz
'x, y, z'
'-x, y+1/2, -z'

loop_
_atom_site_type_symbol
_atom_site_label
_atom_site_fract_x
_atom_site_fract_y
_atom_site_fract_z
_atom_site_U_iso_or_equiv
_atom_site_adp_type
_atom_site_calc_flag
_atom_site_occupancy
_atom_site_disorder_assembly
_atom_site_disorder_group
S S1 -0.20146(4) 0.44474(6) 0.42848(2) 0.01468(6) Uani d 1 . .
O O1 0.69310(13) 0.51962(16) 0.16278(6) 0.01361(15) Uani d 1 . .
O O2 0.19251(13) 0.15688(15) 0.17287(6) 0.01189(14) Uani d 1 . .
O O3 0.17853(13) 0.50896(16) 0.09597(6) 0.01188(13) Uani d 1 . .
N N1 0.87880(15) 0.89936(16) 0.08355(7) 0.00999(15) Uani d 1 . .
H H11N 0.913(3) 0.757(4) 0.0948(13) 0.015 Uiso d 1 . .
H H12N 0.981(3) 0.994(4) 0.1072(12) 0.015 Uiso d 1 . .
H H13N 0.865(3) 0.912(4) 0.0257(13) 0.015 Uiso d 1 . .
N N2 0.42247(14) 0.73584(17) 0.22578(7) 0.00962(14) Uani d 1 . .
H H2N 0.353(3) 0.863(4) 0.2171(13) 0.012 Uiso d 1 . .
C C1 0.67091(16) 0.9440(2) 0.12752(8) 0.01317(16) Uani d 1 . .
H H1D 0.563279 0.995080 0.080609 0.016 Uiso calc 1 . .
H H1E 0.686342 1.076254 0.173329 0.016 Uiso calc 1 . .
C C2 0.59716(16) 0.71258(19) 0.17425(7) 0.00938(15) Uani d 1 . .
C C3 0.30874(16) 0.51654(19) 0.25172(7) 0.00890(15) Uani d 1 . .
H H3 0.410296 0.406010 0.285399 0.011 Uiso calc 1 . .
C C4 0.22080(16) 0.38311(18) 0.16587(7) 0.00835(15) Uani d 1 . .
C C5 0.12523(18) 0.5846(2) 0.31603(8) 0.01112(17) Uani d 1 . .
H H5A 0.184307 0.675550 0.369448 0.013 Uiso calc 1 . .
H H5B 0.023082 0.692558 0.282903 0.013 Uiso calc 1 . .
C C6 0.00678(19) 0.3600(2) 0.34991(8) 0.01315(18) Uani d 1 . .
H H6A 0.109333 0.249024 0.381309 0.016 Uiso calc 1 . .
H H6B -0.057507 0.272165 0.296822 0.016 Uiso calc 1 . .
C C7 -0.3286(2) 0.1514(2) 0.43812(9) 0.0175(2) Uani d 1 . .
H H7A -0.381335 0.098919 0.377488 0.026 Uiso calc 1 . .
H H7B -0.448752 0.163281 0.480064 0.026 Uiso calc 1 . .
H H7C -0.224743 0.032488 0.462053 0.026 Uiso calc 1 . .

loop_
_atom_site_aniso_label
_atom_site_aniso_U_11
_atom_site_aniso_U_22
_atom_site_aniso_U_33
_atom_site_aniso_U_12
_atom_site_aniso_U_13
_atom_site_aniso_U_23
S1 0.01416(11) 0.01407(11) 0.01605(12) -0.00108(10) 0.00637(8) -0.00091(10)
O1 0.0117(3) 0.0077(3) 0.0216(4) 0.0011(3) 0.0036(3) 0.0016(3)
O2 0.0114(3) 0.0072(3) 0.0170(4) -0.0006(2) -0.0009(3) -0.0006(3)
O3 0.0144(3) 0.0112(3) 0.0100(3) 0.0016(3) -0.0009(2) 0.0005(3)
N1 0.0094(3) 0.0088(4) 0.0118(4) -0.0009(3) 0.0007(3) 0.0011(3)
N2 0.0087(3) 0.0068(3) 0.0133(4) -0.0008(3) 0.0007(3) 0.0006(3)
C1 0.0119(4) 0.0079(3) 0.0199(4) 0.0005(4) 0.0050(3) 0.0024(4)
C2 0.0085(4) 0.0074(3) 0.0121(4) -0.0012(3) -0.0009(3) 0.0003(3)
C3 0.0086(3) 0.0077(3) 0.0104(4) -0.0009(3) 0.0001(3) 0.0014(3)
C4 0.0068(3) 0.0076(3) 0.0107(4) 0.0006(3) 0.0011(3) -0.0006(3)
C5 0.0121(4) 0.0104(4) 0.0110(4) -0.0013(3) 0.0021(3) -0.0007(3)
C6 0.0141(4) 0.0113(4) 0.0142(4) -0.0011(3) 0.0054(3) -0.0003(3)
C7 0.0147(5) 0.0183(5) 0.0194(5) -0.0046(4) 0.0030(4) 0.0025(4)

loop_
_atom_type_symbol
_atom_type_description
_atom_type_scat_dispersion_real
_atom_type_scat_dispersion_imag
_atom_type_scat_source
C C 0.0033 0.0016 'International Tables Vol C Tables 4.2.6.8 and 6.1.1.4'
H H 0.0000 0.0000 'International Tables Vol C Tables 4.2.6.8 and 6.1.1.4'
N N 0.0061 0.0033 'International Tables Vol C Tables 4.2.6.8 and 6.1.1.4'
O O 0.0106 0.0060 'International Tables Vol C Tables 4.2.6.8 and 6.1.1.4'
S S 0.1246 0.1234 'International Tables Vol C Tables 4.2.6.8 and 6.1.1.4'

loop_
_geom_angle_atom_site_label_1
_geom_angle_atom_site_label_2
_geom_angle_atom_site_label_3
_geom_angle_site_symmetry_1
_geom_angle_site_symmetry_3
_geom_angle
_geom_angle_publ_flag
C7 S1 C6 . . 98.22(6) ?
C1 N1 H11N . . 107.2(13) ?
C1 N1 H12N . . 111.5(12) ?
H11N N1 H12N . . 107.1(19) ?
C1 N1 H13N . . 110.1(12) ?
H11N N1 H13N . . 107.3(19) ?
H12N N1 H13N . . 113.3(18) ?
C2 N2 C3 . . 118.29(9) ?
C2 N2 H2N . . 115.1(13) ?
C3 N2 H2N . . 118.5(13) ?
N1 C1 C2 . . 109.41(9) ?
N1 C1 H1D . . 109.8 ?
C2 C1 H1D . . 109.8 ?
N1 C1 H1E . . 109.8 ?
C2 C1 H1E . . 109.8 ?
H1D C1 H1E . . 108.2 ?
O1 C2 N2 . . 124.15(10) ?
O1 C2 C1 . . 120.47(9) ?
N2 C2 C1 . . 115.37(9) ?
N2 C3 C4 . . 110.59(8) ?
N2 C3 C5 . . 109.33(9) ?
C4 C3 C5 . . 110.53(8) ?
N2 C3 H3 . . 108.8 ?
C4 C3 H3 . . 108.8 ?
C5 C3 H3 . . 108.8 ?
O3 C4 O2 . . 125.57(10) ?
O3 C4 C3 . . 117.55(9) ?
O2 C4 C3 . . 116.86(9) ?
C6 C5 C3 . . 111.85(9) ?
C6 C5 H5A . . 109.2 ?
C3 C5 H5A . . 109.2 ?
C6 C5 H5B . . 109.2 ?
C3 C5 H5B . . 109.2 ?
H5A C5 H5B . . 107.9 ?
C5 C6 S1 . . 110.86(8) ?
C5 C6 H6A . . 109.5 ?
S1 C6 H6A . . 109.5 ?
C5 C6 H6B . . 109.5 ?
S1 C6 H6B . . 109.5 ?
H6A C6 H6B . . 108.1 ?
S1 C7 H7A . . 109.5 ?
S1 C7 H7B . . 109.5 ?
H7A C7 H7B . . 109.5 ?
S1 C7 H7C . . 109.5 ?
H7A C7 H7C . . 109.5 ?
H7B C7 H7C . . 109.5 ?

loop_
_geom_bond_atom_site_label_1
_geom_bond_atom_site_label_2
_geom_bond_site_symmetry_2
_geom_bond_distance
_geom_bond_publ_flag
S1 C7 . 1.8037(13) ?
S1 C6 . 1.8114(11) ?
O1 C2 . 1.2310(13) ?
O2 C4 . 1.2598(13) ?
O3 C4 . 1.2546(13) ?
N1 C1 . 1.4809(14) ?
N1 H11N . 0.83(2) ?
N1 H12N . 0.886(19) ?
N1 H13N . 0.849(19) ?
N2 C2 . 1.3437(14) ?
N2 C3 . 1.4527(14) ?
N2 H2N . 0.832(19) ?
C1 C2 . 1.5181(16) ?
C1 H1D . 0.9900 ?
C1 H1E . 0.9900 ?
C3 C4 . 1.5415(15) ?
C3 C5 . 1.5417(15) ?
C3 H3 . 1.0000 ?
C5 C6 . 1.5262(16) ?
C5 H5A . 0.9900 ?
C5 H5B . 0.9900 ?
C6 H6A . 0.9900 ?
C6 H6B . 0.9900 ?
C7 H7A . 0.9800 ?
C7 H7B . 0.9800 ?
C7 H7C . 0.9800 ?

loop_
_geom_hbond_atom_site_label_D
_geom_hbond_atom_site_label_H
_geom_hbond_atom_site_label_A
_geom_hbond_site_symmetry_A
_geom_hbond_distance_DH
_geom_hbond_distance_HA
_geom_hbond_distance_DA
_geom_hbond_angle_DHA
_geom_hbond_publ_flag
N1 H11N O3 1_655 0.83(2) 2.15(2) 2.8513(13) 143.0(18) yes
N1 H11N O1 . 0.83(2) 2.15(2) 2.6619(13) 120.1(16) yes
N1 H12N O2 1_665 0.886(19) 1.850(19) 2.7275(12) 170.7(18) yes
N1 H13N O3 2_655 0.849(19) 1.86(2) 2.7006(13) 168(2) yes
N2 H2N O2 1_565 0.832(19) 2.000(19) 2.8225(12) 170.0(18) yes

loop_
_geom_torsion_atom_site_label_1
_geom_torsion_atom_site_label_2
_geom_torsion_atom_site_label_3
_geom_torsion_atom_site_label_4
_geom_torsion_site_symmetry_1
_geom_torsion_site_symmetry_2
_geom_torsion_site_symmetry_3
_geom_torsion_site_symmetry_4
_geom_torsion
_geom_torsion_publ_flag
C3 N2 C2 O1 . . . . -15.40(16) ?
C3 N2 C2 C1 . . . . 163.44(9) ?
N1 C1 C2 O1 . . . . -8.46(15) ?
N1 C1 C2 N2 . . . . 172.66(9) ?
C2 N2 C3 C4 . . . . -62.19(12) ?
C2 N2 C3 C5 . . . . 175.89(9) ?
N2 C3 C4 O3 . . . . -27.75(13) ?
C5 C3 C4 O3 . . . . 93.47(11) ?
N2 C3 C4 O2 . . . . 153.99(9) ?
C5 C3 C4 O2 . . . . -84.80(11) ?
N2 C3 C5 C6 . . . . -176.94(9) ?
C4 C3 C5 C6 . . . . 61.10(12) ?
C3 C5 C6 S1 . . . . 177.94(8) ?
C7 S1 C6 C5 . . . . 171.26(9) ?
